data_4506895
loop_
_publ_author_name
'Hou, Xiaodong'
'Schober, Matthew'
'Chu, Qianli'

_publ_section_title
;
 A Chiral Nanosheet Connected by Amide Hydrogen Bonds
;
_journal_issue 11
_journal_name_full 'Crystal Growth &amp; Design'
_journal_page_first 5159
_journal_paper_doi 10.1021/cg301030f
_journal_volume 12
_journal_year 2012
_chemical_formula_moiety 'C30 H45 N3 O3'
_chemical_formula_sum 'C30 H45 N3 O3'
_chemical_formula_weight 495.70
_chemical_name_systematic
;
 ?
;
_space_group_IT_number 14
_space_group_name_Hall '-P 2yn'
_symmetry_cell_setting monoclinic
_symmetry_space_group_name_Hall '-P 2yn'
_symmetry_space_group_name_H-M 'P 1 21/n 1'
_atom_sites_solution_hydrogens geom
_atom_sites_solution_primary direct
_atom_sites_solution_secondary difmap
_audit_creation_method SHELXL-97
_cell_angle_alpha 90.00
_cell_angle_beta 98.418(2)
_cell_angle_gamma 90.00
_cell_formula_units_Z 4
_cell_length_a 12.2508(4)
_cell_length_b 6.9026(2)
_cell_length_c 33.6570(10)
_cell_measurement_reflns_used 6485
_cell_measurement_temperature 200(2)
_cell_measurement_theta_max 26.24
_cell_measurement_theta_min 2.66
_cell_volume 2815.45(15)
_computing_cell_refinement 'Bruker SAINT'
_computing_data_collection 'Bruker APEX2'
_computing_data_reduction 'Bruker SAINT'
_computing_molecular_graphics 'Bruker SHELXTL'
_computing_publication_material 'Bruker SHELXTL'
_computing_structure_refinement 'SHELXL-97 (Sheldrick, 2008)'
_computing_structure_solution 'SHELXS-97 (Sheldrick, 2008)'
_diffrn_ambient_temperature 200(2)
_diffrn_measured_fraction_theta_full 0.990
_diffrn_measured_fraction_theta_max 0.990
_diffrn_measurement_device_type 'Bruker APEX-II CCD'
_diffrn_measurement_method '\f and \w scans'
_diffrn_radiation_monochromator graphite
_diffrn_radiation_source 'fine-focus sealed tube'
_diffrn_radiation_type MoK\a
_diffrn_radiation_wavelength 0.71073
_diffrn_reflns_av_R_equivalents 0.0287
_diffrn_reflns_av_sigmaI/netI 0.0365
_diffrn_reflns_limit_h_max 15
_diffrn_reflns_limit_h_min -15
_diffrn_reflns_limit_k_max 8
_diffrn_reflns_limit_k_min -8
_diffrn_reflns_limit_l_max 41
_diffrn_reflns_limit_l_min -41
_diffrn_reflns_number 27442
_diffrn_reflns_theta_full 26.38
_diffrn_reflns_theta_max 26.38
_diffrn_reflns_theta_min 1.22
_exptl_absorpt_coefficient_mu 0.075
_exptl_absorpt_correction_T_max 0.7454
_exptl_absorpt_correction_T_min 0.7117
_exptl_absorpt_correction_type multi-scan
_exptl_absorpt_process_details 'Acta Cryst (1995). A51, 33-38'
_exptl_crystal_colour colourless
_exptl_crystal_density_diffrn 1.169
_exptl_crystal_density_method 'not measured'
_exptl_crystal_description Plate
_exptl_crystal_F_000 1080
_exptl_crystal_size_max 0.40
_exptl_crystal_size_mid 0.30
_exptl_crystal_size_min 0.10
_refine_diff_density_max 0.961
_refine_diff_density_min -0.531
_refine_diff_density_rms 0.174
_refine_ls_extinction_coef 0.018(3)
_refine_ls_extinction_expression Fc^*^=kFc[1+0.001xFc^2^\l^3^/sin(2\q)]^-1/4^
_refine_ls_extinction_method SHELXL
_refine_ls_goodness_of_fit_ref 1.033
_refine_ls_hydrogen_treatment constr
_refine_ls_matrix_type full
_refine_ls_number_parameters 406
_refine_ls_number_reflns 5707
_refine_ls_number_restraints 586
_refine_ls_restrained_S_all 1.016
_refine_ls_R_factor_all 0.1333
_refine_ls_R_factor_gt 0.0942
_refine_ls_shift/su_max 0.008
_refine_ls_shift/su_mean 0.000
_refine_ls_structure_factor_coef Fsqd
_refine_ls_weighting_details 'calc w=1/[\s^2^(Fo^2^)+(0.1696P)^2^+2.3361P] where P=(Fo^2^+2Fc^2^)/3'
_refine_ls_weighting_scheme calc
_refine_ls_wR_factor_gt 0.2589
_refine_ls_wR_factor_ref 0.2964
_reflns_number_gt 3752
_reflns_number_total 5707
_reflns_threshold_expression >2sigma(I)
_cod_data_source_file cg301030f_si_003.cif
_cod_data_source_block retriamidec8clyco5_0m
_cod_depositor_comments
;
The following automatic conversions were performed:

'_symmetry_cell_setting' value 'Monoclinic' changed to 'monoclinic'
according to /home/saulius/struct/CIF-dictionaries/cif_core.dic
dictionary named 'cif_core.dic' version 2.4.2 from 2011-04-26.

Automatic conversion script
Id: cif_fix_values 1891 2012-01-12 08:04:46Z andrius 
;
_cod_original_sg_symbol_H-M P2(1)/n
_cod_database_code 4506895

loop_
_symmetry_equiv_pos_as_xyz
'x, y, z'
'-x+1/2, y+1/2, -z+1/2'
'-x, -y, -z'
'x-1/2, -y-1/2, z-1/2'

loop_
_atom_site_label
_atom_site_type_symbol
_atom_site_fract_x
_atom_site_fract_y
_atom_site_fract_z
_atom_site_U_iso_or_equiv
_atom_site_adp_type
_atom_site_occupancy
_atom_site_symmetry_multiplicity
_atom_site_calc_flag
_atom_site_refinement_flags
_atom_site_disorder_assembly
_atom_site_disorder_group
O1 O 0.15488(18) 0.3886(3) 0.18262(7) 0.0512(6) Uani 1 1 d U . .
O2 O 0.0745(2) 0.3769(5) 0.31248(9) 0.0894(12) Uani 1 1 d U . .
O3 O -0.20728(16) -0.4010(4) 0.21615(7) 0.0496(6) Uani 1 1 d U . .
N1 N -0.02593(18) -0.4180(4) 0.20908(7) 0.0379(6) Uani 1 1 d U . .
H1 H 0.0237 -0.4982 0.2038 0.045 Uiso 1 1 calc R . .
N2 N -0.06006(18) 0.1770(4) 0.28345(7) 0.0381(6) Uani 1 1 d U . .
H2 H -0.1283 0.1468 0.2831 0.046 Uiso 1 1 calc R . .
N3 N 0.23348(17) 0.0988(4) 0.20096(6) 0.0354(6) Uani 1 1 d U . .
H3 H 0.2922 0.0298 0.2016 0.042 Uiso 1 1 calc R . .
C1 C -0.1090(7) -0.9746(9) 0.04941(17) 0.126(2) Uani 1 1 d U . .
H1A H -0.1756 -1.0259 0.0338 0.151 Uiso 1 1 calc R . .
H1B H -0.0523 -0.9665 0.0322 0.151 Uiso 1 1 calc R . .
C2 C -0.1308(5) -0.7787(8) 0.06541(11) 0.0903(15) Uani 1 1 d U . .
H2A H -0.1957 -0.7211 0.0499 0.108 Uiso 1 1 calc R . .
H2B H -0.0683 -0.6936 0.0644 0.108 Uiso 1 1 calc R . .
C3 C -0.1491(3) -0.8119(6) 0.10836(10) 0.0573(9) Uani 1 1 d U . .
H3A H -0.2270 -0.8464 0.1077 0.069 Uiso 1 1 calc R . .
C4 C -0.1272(3) -0.6349(5) 0.13512(9) 0.0525(9) Uani 1 1 d U . .
H4A H -0.1735 -0.5296 0.1234 0.063 Uiso 1 1 calc R . .
H4B H -0.0510 -0.5958 0.1356 0.063 Uiso 1 1 calc R . .
C5 C -0.1484(3) -0.6656(5) 0.17825(9) 0.0446(8) Uani 1 1 d U . .
H5A H -0.2236 -0.7104 0.1779 0.054 Uiso 1 1 calc R . .
H5B H -0.0994 -0.7661 0.1906 0.054 Uiso 1 1 calc R . .
C6 C -0.1312(2) -0.4847(5) 0.20336(8) 0.0385(7) Uani 1 1 d U . .
C7 C 0.0122(2) -0.2334(4) 0.22266(8) 0.0326(6) Uani 1 1 d U . .
C8 C -0.0419(2) -0.1181(4) 0.24763(7) 0.0324(6) Uani 1 1 d U . .
H8 H -0.1056 -0.1627 0.2567 0.039 Uiso 1 1 calc R . .
C9 C -0.0001(2) 0.0635(4) 0.25892(7) 0.0319(6) Uani 1 1 d U . .
C10 C -0.0223(3) 0.3265(5) 0.30711(11) 0.0542(9) Uani 1 1 d U D .
C11 C -0.1080(4) 0.4312(7) 0.32701(14) 0.0775(13) Uani 1 1 d U . .
H11A H -0.1340 0.5420 0.3106 0.093 Uiso 1 1 calc R A 3
H11B H -0.1704 0.3451 0.3275 0.093 Uiso 1 1 calc R A 3
C22 C 0.3289(2) 0.3196(5) 0.16184(8) 0.0424(8) Uani 1 1 d U . .
H22A H 0.3421 0.4582 0.1630 0.051 Uiso 1 1 calc R B 1
H22B H 0.3940 0.2563 0.1760 0.051 Uiso 1 1 calc R B 1
C23 C 0.2312(2) 0.2741(5) 0.18321(8) 0.0349(7) Uani 1 1 d U C .
C24 C 0.14405(19) 0.0209(4) 0.21880(7) 0.0321(6) Uani 1 1 d U . .
C25 C 0.0934(2) 0.1356(5) 0.24469(7) 0.0338(6) Uani 1 1 d U . .
H25 H 0.1211 0.2575 0.2524 0.041 Uiso 1 1 calc R . .
C28 C -0.0724(6) -1.1014(9) 0.08387(16) 0.1044(18) Uani 1 1 d U . .
H28A H 0.0034 -1.1411 0.0836 0.125 Uiso 1 1 calc R . .
H28B H -0.1182 -1.2165 0.0825 0.125 Uiso 1 1 calc R . .
C29 C -0.0819(4) -0.9886(7) 0.12220(13) 0.0762(12) Uani 1 1 d U . .
H29A H -0.1187 -1.0655 0.1404 0.091 Uiso 1 1 calc R . .
H29B H -0.0095 -0.9518 0.1358 0.091 Uiso 1 1 calc R . .
C30 C 0.1066(2) -0.1631(4) 0.20846(8) 0.0325(6) Uani 1 1 d U . .
H30 H 0.1437 -0.2402 0.1922 0.039 Uiso 1 1 calc R . .
C40 C 0.3133(2) 0.2565(5) 0.11872(7) 0.0501(13) Uani 0.711(5) 1 d PU C 1
H40A H 0.3076 0.1163 0.1186 0.060 Uiso 0.711(5) 1 calc PR C 1
H40B H 0.3806 0.2883 0.1081 0.060 Uiso 0.711(5) 1 calc PR C 1
C41 C 0.1957(2) 0.5358(5) 0.08475(7) 0.083(2) Uani 0.711(5) 1 d PRU C 1
H41A H 0.2623 0.6079 0.0945 0.099 Uiso 0.711(5) 1 d PR C 1
H41B H 0.1388 0.5730 0.1005 0.099 Uiso 0.711(5) 1 d PR C 1
C42 C 0.2164(2) 0.3337(5) 0.08852(7) 0.0551(13) Uani 0.711(5) 1 d PRU C 1
H42 H 0.1527 0.2895 0.1006 0.066 Uiso 0.711(5) 1 calc PR C 1
C43 C 0.1943(2) 0.2502(5) 0.04962(7) 0.093(2) Uani 0.711(5) 1 d PRU C 1
H43A H 0.2601 0.1881 0.0428 0.112 Uiso 0.711(5) 1 calc PR C 1
H43B H 0.1367 0.1533 0.0489 0.112 Uiso 0.711(5) 1 calc PR C 1
C45 C 0.1600(2) 0.4006(5) 0.02180(7) 0.100(3) Uani 0.711(5) 1 d PRU C 1
H45A H 0.0863 0.3744 0.0080 0.120 Uiso 0.711(5) 1 d PR C 1
H45B H 0.2097 0.4092 0.0020 0.120 Uiso 0.711(5) 1 d PR C 1
C46 C 0.1609(2) 0.5772(5) 0.04351(7) 0.103(3) Uani 0.711(5) 1 d PRU C 1
H46A H 0.0876 0.6338 0.0399 0.124 Uiso 0.711(5) 1 d PR C 1
H46B H 0.2111 0.6686 0.0339 0.124 Uiso 0.711(5) 1 d PR C 1
C50 C 0.3250(5) 0.4784(12) 0.14071(18) 0.045(3) Uani 0.289(5) 1 d PU C 2
H50A H 0.3990 0.5055 0.1352 0.054 Uiso 0.289(5) 1 calc PR C 2
H50B H 0.3044 0.5834 0.1573 0.054 Uiso 0.289(5) 1 calc PR C 2
C51 C 0.2175(5) 0.6708(12) 0.08407(18) 0.078(4) Uani 0.289(5) 1 d PRU C 2
H51A H 0.2744 0.7628 0.0945 0.094 Uiso 0.289(5) 1 d PR C 2
H51B H 0.1481 0.7131 0.0919 0.094 Uiso 0.289(5) 1 d PR C 2
C52 C 0.2449(5) 0.4832(12) 0.09970(18) 0.060(3) Uani 0.289(5) 1 d PRU C 2
H52 H 0.1751 0.4416 0.1080 0.072 Uiso 0.289(5) 1 calc PR C 2
C53 C 0.2528(5) 0.3573(12) 0.06686(18) 0.089(4) Uani 0.289(5) 1 d PRU C 2
H53A H 0.2000 0.2524 0.0666 0.107 Uiso 0.289(5) 1 calc PR C 2
H53B H 0.3263 0.3021 0.0692 0.107 Uiso 0.289(5) 1 calc PR C 2
C54 C 0.2302(5) 0.4673(12) 0.03093(18) 0.149(7) Uani 0.289(5) 1 d PRU C 2
H54A H 0.2931 0.4636 0.0165 0.179 Uiso 0.289(5) 1 d PR C 2
H54B H 0.1668 0.4140 0.0138 0.179 Uiso 0.289(5) 1 d PR C 2
C55 C 0.2084(5) 0.6610(12) 0.04157(18) 0.142(8) Uani 0.289(5) 1 d PRU C 2
H55A H 0.1348 0.6987 0.0294 0.170 Uiso 0.289(5) 1 d PR C 2
H55B H 0.2610 0.7484 0.0321 0.170 Uiso 0.289(5) 1 d PR C 2
C60 C -0.0714(5) 0.4981(10) 0.3674(2) 0.083(2) Uani 0.713(7) 1 d PU D 3
H60A H -0.0025 0.5678 0.3677 0.099 Uiso 0.713(7) 1 calc PR D 3
H60B H -0.1253 0.5892 0.3747 0.099 Uiso 0.713(7) 1 calc PR D 3
C61 C -0.0562(10) 0.3602(18) 0.3951(3) 0.116(3) Uani 0.713(7) 1 d PU D 3
H61 H 0.0138 0.3022 0.3905 0.139 Uiso 0.713(7) 1 calc PR D 3
C62 C -0.0326(12) 0.423(2) 0.4367(4) 0.145(4) Uani 0.713(7) 1 d PU D 3
H62A H -0.0806 0.5300 0.4412 0.174 Uiso 0.713(7) 1 calc PR D 3
H62B H 0.0432 0.4673 0.4425 0.174 Uiso 0.713(7) 1 calc PR D 3
C63 C -0.0508(13) 0.255(3) 0.4644(5) 0.162(5) Uani 0.713(7) 1 d PU D 3
H63A H 0.0178 0.2205 0.4812 0.195 Uiso 0.713(7) 1 calc PR D 3
H63B H -0.1047 0.2894 0.4816 0.195 Uiso 0.713(7) 1 calc PR D 3
C64 C -0.0908(12) 0.092(3) 0.4385(5) 0.157(5) Uani 0.713(7) 1 d PU D 3
H64A H -0.1548 0.0313 0.4470 0.188 Uiso 0.713(7) 1 calc PR D 3
H64B H -0.0338 -0.0039 0.4372 0.188 Uiso 0.713(7) 1 calc PR D 3
C65 C -0.1217(10) 0.203(2) 0.3970(3) 0.133(3) Uani 0.713(7) 1 d PU D 3
H65A H -0.1135 0.1158 0.3751 0.160 Uiso 0.713(7) 1 calc PR D 3
H65B H -0.1982 0.2440 0.3941 0.160 Uiso 0.713(7) 1 calc PR D 3
C70 C -0.1303(13) 0.257(3) 0.3663(5) 0.098(5) Uani 0.287(7) 1 d PDU D 4
H70A H -0.1924 0.3000 0.3789 0.117 Uiso 0.287(7) 1 calc PR D 4
H70B H -0.1498 0.1324 0.3538 0.117 Uiso 0.287(7) 1 calc PR D 4
C71 C -0.0289(13) 0.228(5) 0.3995(5) 0.087(4) Uani 0.287(7) 1 d PDU D 4
H71 H 0.0303 0.2522 0.3834 0.105 Uiso 0.287(7) 1 calc PR D 4
C72 C 0.015(2) 0.348(5) 0.4370(10) 0.122(6) Uani 0.287(7) 1 d PU D 4
H72A H 0.0935 0.3771 0.4390 0.146 Uiso 0.287(7) 1 calc PR D 4
H72B H -0.0265 0.4657 0.4395 0.146 Uiso 0.287(7) 1 calc PR D 4
C73 C -0.009(3) 0.190(6) 0.4652(11) 0.136(7) Uani 0.287(7) 1 d PDU D 4
H73A H -0.0646 0.2289 0.4815 0.163 Uiso 0.287(7) 1 calc PR D 4
H73B H 0.0564 0.1456 0.4824 0.163 Uiso 0.287(7) 1 calc PR D 4
C74 C -0.0538(19) 0.037(4) 0.4340(8) 0.091(5) Uani 0.287(7) 1 d PDU D 4
H74A H -0.0131 -0.0832 0.4387 0.109 Uiso 0.287(7) 1 calc PR D 4
H74B H -0.1314 0.0120 0.4348 0.109 Uiso 0.287(7) 1 calc PR D 4
C75 C -0.037(2) 0.124(4) 0.3955(7) 0.097(5) Uani 0.287(7) 1 d PU D 4
H75A H 0.0264 0.0674 0.3859 0.116 Uiso 0.287(7) 1 calc PR D 4
H75B H -0.1017 0.1025 0.3754 0.116 Uiso 0.287(7) 1 calc PR D 4

loop_
_atom_site_aniso_label
_atom_site_aniso_U_11
_atom_site_aniso_U_22
_atom_site_aniso_U_33
_atom_site_aniso_U_23
_atom_site_aniso_U_13
_atom_site_aniso_U_12
O1 0.0526(13) 0.0366(13) 0.0723(14) 0.0056(11) 0.0358(11) 0.0077(10)
O2 0.0644(16) 0.110(3) 0.107(2) -0.070(2) 0.0569(16) -0.0563(17)
O3 0.0317(10) 0.0563(16) 0.0623(13) -0.0078(12) 0.0114(9) -0.0014(10)
N1 0.0321(11) 0.0322(14) 0.0504(13) -0.0024(11) 0.0097(10) 0.0039(10)
N2 0.0286(11) 0.0434(16) 0.0454(13) -0.0071(12) 0.0158(9) -0.0047(10)
N3 0.0251(10) 0.0444(16) 0.0384(12) 0.0048(11) 0.0109(8) 0.0058(10)
C1 0.226(7) 0.082(4) 0.078(3) -0.009(3) 0.052(4) 0.017(5)
C2 0.146(4) 0.080(3) 0.0439(19) 0.002(2) 0.012(2) 0.016(3)
C3 0.071(2) 0.052(2) 0.0464(17) -0.0006(16) 0.0017(15) 0.0035(18)
C4 0.068(2) 0.046(2) 0.0429(16) 0.0041(15) 0.0053(14) 0.0023(17)
C5 0.0448(16) 0.0421(19) 0.0466(16) 0.0029(14) 0.0052(12) -0.0055(14)
C6 0.0342(13) 0.0408(18) 0.0406(14) 0.0065(13) 0.0058(11) -0.0006(13)
C7 0.0291(12) 0.0332(16) 0.0357(13) 0.0035(12) 0.0054(10) 0.0041(11)
C8 0.0265(12) 0.0357(16) 0.0360(13) 0.0033(12) 0.0082(10) 0.0018(11)
C9 0.0260(12) 0.0378(17) 0.0329(12) 0.0017(12) 0.0079(9) 0.0037(11)
C10 0.0527(18) 0.052(2) 0.065(2) -0.0228(18) 0.0348(15) -0.0194(16)
C11 0.079(3) 0.064(3) 0.102(3) -0.035(2) 0.055(2) -0.011(2)
C22 0.0314(13) 0.055(2) 0.0420(14) 0.0014(14) 0.0106(11) -0.0074(13)
C23 0.0325(13) 0.0400(18) 0.0338(13) -0.0052(13) 0.0098(10) -0.0038(13)
C24 0.0247(11) 0.0383(17) 0.0340(12) 0.0038(12) 0.0066(9) 0.0042(11)
C25 0.0293(12) 0.0389(17) 0.0343(13) 0.0015(12) 0.0079(10) 0.0011(12)
C28 0.148(5) 0.082(4) 0.086(3) -0.009(3) 0.027(3) 0.033(3)
C29 0.100(3) 0.059(3) 0.067(2) -0.001(2) 0.005(2) 0.021(2)
C30 0.0262(12) 0.0351(16) 0.0371(13) 0.0006(12) 0.0077(10) 0.0067(11)
C40 0.048(2) 0.060(3) 0.045(2) 0.001(2) 0.0168(17) 0.004(2)
C41 0.081(5) 0.085(5) 0.080(4) 0.005(4) 0.005(3) 0.030(4)
C42 0.048(3) 0.065(4) 0.050(2) 0.000(2) -0.002(2) 0.000(2)
C43 0.120(5) 0.103(5) 0.051(3) -0.005(3) -0.006(3) -0.008(5)
C45 0.144(7) 0.102(6) 0.054(3) 0.018(3) 0.016(4) 0.018(5)
C46 0.131(6) 0.122(6) 0.055(3) 0.010(4) 0.008(4) 0.030(6)
C50 0.041(5) 0.044(6) 0.054(5) 0.012(5) 0.017(4) 0.006(5)
C51 0.057(7) 0.118(9) 0.053(6) 0.011(6) -0.016(5) -0.008(8)
C52 0.032(5) 0.082(9) 0.069(6) -0.013(5) 0.019(4) -0.011(6)
C53 0.099(10) 0.126(9) 0.051(6) -0.002(6) 0.045(6) -0.025(9)
C54 0.216(18) 0.160(14) 0.066(7) -0.010(8) 0.001(12) 0.000(16)
C55 0.23(2) 0.138(13) 0.068(8) 0.019(9) 0.042(12) -0.011(16)
C60 0.074(4) 0.082(4) 0.109(4) -0.062(3) 0.069(3) -0.043(3)
C61 0.137(7) 0.104(6) 0.098(4) -0.051(4) -0.012(5) 0.008(6)
C62 0.164(10) 0.146(9) 0.111(5) -0.055(5) -0.023(7) 0.048(7)
C63 0.181(12) 0.230(13) 0.081(5) -0.028(6) 0.033(7) 0.069(10)
C64 0.129(10) 0.192(11) 0.143(9) 0.029(7) -0.008(8) -0.026(9)
C65 0.141(8) 0.183(9) 0.083(4) -0.006(5) 0.039(5) -0.035(7)
C70 0.091(9) 0.121(13) 0.090(9) 0.018(8) 0.043(6) 0.024(9)
C71 0.055(7) 0.128(12) 0.091(6) -0.001(7) 0.055(5) 0.049(9)
C72 0.092(11) 0.144(13) 0.138(11) -0.029(10) 0.048(9) 0.013(11)
C73 0.149(17) 0.181(18) 0.083(7) -0.010(10) 0.036(13) 0.049(15)
C74 0.079(11) 0.123(12) 0.080(9) 0.017(8) 0.042(8) 0.047(8)
C75 0.103(11) 0.119(12) 0.073(7) 0.013(8) 0.031(8) 0.038(10)

loop_
_atom_type_symbol
_atom_type_description
_atom_type_scat_dispersion_real
_atom_type_scat_dispersion_imag
_atom_type_scat_source
C C 0.0033 0.0016 'International Tables Vol C Tables 4.2.6.8 and 6.1.1.4'
H H 0.0000 0.0000 'International Tables Vol C Tables 4.2.6.8 and 6.1.1.4'
N N 0.0061 0.0033 'International Tables Vol C Tables 4.2.6.8 and 6.1.1.4'
O O 0.0106 0.0060 'International Tables Vol C Tables 4.2.6.8 and 6.1.1.4'

loop_
_geom_angle_atom_site_label_1
_geom_angle_atom_site_label_2
_geom_angle_atom_site_label_3
_geom_angle
C6 N1 C7 128.0(2)
C6 N1 H1 116.0
C7 N1 H1 116.0
C10 N2 C9 127.3(2)
C10 N2 H2 116.3
C9 N2 H2 116.3
C23 N3 C24 123.8(2)
C23 N3 H3 118.1
C24 N3 H3 118.1
C28 C1 C2 107.7(4)
C28 C1 H1A 110.2
C2 C1 H1A 110.2
C28 C1 H1B 110.2
C2 C1 H1B 110.2
H1A C1 H1B 108.5
C1 C2 C3 105.5(4)
C1 C2 H2A 110.6
C3 C2 H2A 110.6
C1 C2 H2B 110.6
C3 C2 H2B 110.6
H2A C2 H2B 108.8
C29 C3 C2 105.5(3)
C29 C3 C4 115.3(3)
C2 C3 C4 114.0(4)
C29 C3 H3A 107.2
C2 C3 H3A 107.2
C4 C3 H3A 107.2
C3 C4 C5 114.4(3)
C3 C4 H4A 108.7
C5 C4 H4A 108.7
C3 C4 H4B 108.7
C5 C4 H4B 108.7
H4A C4 H4B 107.6
C6 C5 C4 112.9(3)
C6 C5 H5A 109.0
C4 C5 H5A 109.0
C6 C5 H5B 109.0
C4 C5 H5B 109.0
H5A C5 H5B 107.8
O3 C6 N1 123.1(3)
O3 C6 C5 122.5(3)
N1 C6 C5 114.4(3)
C8 C7 C30 119.8(3)
C8 C7 N1 123.2(2)
C30 C7 N1 116.9(2)
C9 C8 C7 119.5(2)
C9 C8 H8 120.3
C7 C8 H8 120.3
C8 C9 C25 121.2(2)
C8 C9 N2 117.1(2)
C25 C9 N2 121.6(3)
O2 C10 N2 123.3(3)
O2 C10 C11 121.3(3)
N2 C10 C11 115.4(3)
C60 C11 C10 115.5(4)
C60 C11 C70 65.9(8)
C10 C11 C70 101.0(7)
C60 C11 H11A 108.4
C10 C11 H11A 108.4
C70 C11 H11A 148.9
C60 C11 H11B 108.4
C10 C11 H11B 108.4
C70 C11 H11B 52.0
H11A C11 H11B 107.5
C50 C22 C40 74.2(3)
C50 C22 C23 117.7(4)
C40 C22 C23 113.6(2)
C50 C22 H22A 35.5
C40 C22 H22A 108.8
C23 C22 H22A 108.8
C50 C22 H22B 127.4
C40 C22 H22B 108.8
C23 C22 H22B 108.8
H22A C22 H22B 107.7
O1 C23 N3 123.6(2)
O1 C23 C22 120.9(3)
N3 C23 C22 115.4(3)
C30 C24 C25 121.4(2)
C30 C24 N3 119.2(2)
C25 C24 N3 119.3(3)
C24 C25 C9 118.4(3)
C24 C25 H25 120.8
C9 C25 H25 120.8
C1 C28 C29 108.1(4)
C1 C28 H28A 110.1
C29 C28 H28A 110.1
C1 C28 H28B 110.1
C29 C28 H28B 110.1
H28A C28 H28B 108.4
C3 C29 C28 104.9(4)
C3 C29 H29A 110.8
C28 C29 H29A 110.8
C3 C29 H29B 110.8
C28 C29 H29B 110.8
H29A C29 H29B 108.8
C24 C30 C7 119.6(2)
C24 C30 H30 120.2
C7 C30 H30 120.2
C22 C40 C42 120.97(16)
C22 C40 H40A 107.1
C42 C40 H40A 107.1
C22 C40 H40B 107.1
C42 C40 H40B 107.1
H40A C40 H40B 106.8
C42 C41 C46 108.0
C42 C41 H41A 110.1
C46 C41 H41A 110.1
C42 C41 H41B 110.1
C46 C41 H41B 110.1
H41A C41 H41B 108.4
C42 C41 H51B 157.3
C46 C41 H51B 85.3
H41A C41 H51B 81.0
H41B C41 H51B 47.2
C41 C42 C43 108.0
C41 C42 C40 120.6
C43 C42 C40 119.5
C41 C42 H42 101.6
C43 C42 H42 101.6
C40 C42 H42 101.6
C45 C43 C42 108.0
C45 C43 H43A 110.1
C42 C43 H43A 110.1
C45 C43 H43B 110.1
C42 C43 H43B 110.1
H43A C43 H43B 108.4
C43 C45 C46 108.0
C43 C45 H45A 110.1
C46 C45 H45A 110.1
C43 C45 H45B 110.1
C46 C45 H45B 110.1
H45A C45 H45B 108.4
C43 C45 H54B 134.7
C46 C45 H54B 102.3
H45A C45 H54B 89.4
H45B C45 H54B 25.8
C45 C46 C41 108.0
C45 C46 H46A 110.1
C41 C46 H46A 110.1
C45 C46 H46B 110.1
C41 C46 H46B 110.1
H46A C46 H46B 108.4
C45 C46 H54B 11.5
C41 C46 H54B 117.4
H46A C46 H54B 110.5
H46B C46 H54B 99.7
C45 C46 H55A 120.1
C41 C46 H55A 131.8
H46A C46 H55A 51.1
H46B C46 H55A 57.7
H54B C46 H55A 110.8
C22 C50 C52 117.7(3)
C22 C50 H50A 107.9
C52 C50 H50A 107.9
C22 C50 H50B 107.9
C52 C50 H50B 107.9
H50A C50 H50B 107.2
C52 C51 C55 108.0
C52 C51 H41A 34.6
C55 C51 H41A 112.8
C52 C51 H41B 62.6
C55 C51 H41B 115.5
H41A C51 H41B 92.1
C52 C51 H51A 110.1
C55 C51 H51A 110.1
H41A C51 H51A 76.8
H41B C51 H51A 133.8
C52 C51 H51B 110.1
C55 C51 H51B 110.1
H41A C51 H51B 131.5
H41B C51 H51B 48.6
H51A C51 H51B 108.4
C51 C52 C53 108.0
C51 C52 C50 115.3
C53 C52 C50 124.5
C51 C52 H41A 27.7
C53 C52 H41A 112.5
C50 C52 H41A 93.3
C51 C52 H41B 56.6
C53 C52 H41B 116.2
C50 C52 H41B 116.1
H41A C52 H41B 80.4
C51 C52 H52 101.7
C53 C52 H52 101.7
C50 C52 H52 101.7
H41A C52 H52 124.8
H41B C52 H52 45.2
C52 C53 C54 108.0
C52 C53 H53A 110.1
C54 C53 H53A 110.1
C52 C53 H53B 110.1
C54 C53 H53B 110.1
H53A C53 H53B 108.4
C55 C54 C53 108.0
C55 C54 H45B 124.4
C53 C54 H45B 125.2
C55 C54 H46B 11.0
C53 C54 H46B 118.6
H45B C54 H46B 114.8
C55 C54 H54A 110.1
C53 C54 H54A 110.1
H45B C54 H54A 67.8
H46B C54 H54A 102.2
C55 C54 H54B 110.1
C53 C54 H54B 110.1
H45B C54 H54B 40.6
H46B C54 H54B 106.7
H54A C54 H54B 108.4
C54 C55 C51 108.0
C54 C55 H46A 95.4
C51 C55 H46A 88.6
C54 C55 H46B 83.5
C51 C55 H46B 162.0
H46A C55 H46B 104.4
C54 C55 H55A 110.1
C51 C55 H55A 110.1
H46A C55 H55A 32.6
H46B C55 H55A 77.3
C54 C55 H55B 110.1
C51 C55 H55B 110.1
H46A C55 H55B 140.6
H46B C55 H55B 52.1
H55A C55 H55B 108.4
C61 C60 C11 115.1(6)
C61 C60 H60A 108.5
C11 C60 H60A 108.5
C61 C60 H60B 108.5
C11 C60 H60B 108.5
H60A C60 H60B 107.5
C60 C61 C65 125.8(10)
C60 C61 C62 116.8(10)
C65 C61 C62 103.1(12)
C60 C61 H61 102.6
C65 C61 H61 102.6
C62 C61 H61 102.6
C61 C62 C63 109.6(11)
C61 C62 H62A 109.8
C63 C62 H62A 109.8
C61 C62 H62B 109.7
C63 C62 H62B 109.8
H62A C62 H62B 108.2
C64 C63 C62 106.5(12)
C64 C63 H63A 110.4
C62 C63 H63A 110.4
C64 C63 H63B 110.4
C62 C63 H63B 110.4
H63A C63 H63B 108.6
C63 C64 C65 99.9(13)
C63 C64 H64A 111.8
C65 C64 H64A 111.8
C63 C64 H64B 111.8
C65 C64 H64B 111.8
H64A C64 H64B 109.5
C61 C65 C64 111.2(10)
C61 C65 H65A 109.4
C64 C65 H65A 109.4
C61 C65 H65B 109.4
C64 C65 H65B 109.4
H65A C65 H65B 108.0
C71 C70 C11 114.3(16)
C71 C70 H70A 108.7
C11 C70 H70A 108.7
C71 C70 H70B 108.7
C11 C70 H70B 108.7
H70A C70 H70B 107.6
C75 C71 C72 134(4)
C75 C71 C70 85(3)
C72 C71 C70 132(2)
C75 C71 H71 99.3
C72 C71 H71 99.3
C70 C71 H71 99.3
C73 C72 C71 93(2)
C73 C72 H72A 113.2
C71 C72 H72A 113.2
C73 C72 H72B 113.2
C71 C72 H72B 113.2
H72A C72 H72B 110.5
C72 C73 C74 99(3)
C72 C73 H73A 112.0
C74 C73 H73A 112.0
C72 C73 H73B 112.0
C74 C73 H73B 112.0
H73A C73 H73B 109.7
C75 C74 C73 104(2)
C75 C74 H74A 110.9
C73 C74 H74A 110.9
C75 C74 H74B 110.9
C73 C74 H74B 110.9
H74A C74 H74B 108.9
C71 C75 C74 106(3)
C71 C75 H75A 110.6
C74 C75 H75A 110.6
C71 C75 H75B 110.6
C74 C75 H75B 110.6
H75A C75 H75B 108.7

loop_
_geom_bond_atom_site_label_1
_geom_bond_atom_site_label_2
_geom_bond_distance
O1 C23 1.223(4)
O2 C10 1.224(4)
O3 C6 1.226(4)
N1 C6 1.357(4)
N1 C7 1.410(4)
N1 H1 0.8600
N2 C10 1.343(4)
N2 C9 1.419(3)
N2 H2 0.8600
N3 C23 1.348(4)
N3 C24 1.429(3)
N3 H3 0.8600
C1 C28 1.469(8)
C1 C2 1.494(8)
C1 H1A 0.9700
C1 H1B 0.9700
C2 C3 1.513(5)
C2 H2A 0.9700
C2 H2B 0.9700
C3 C29 1.507(6)
C3 C4 1.518(5)
C3 H3A 0.9800
C4 C5 1.526(4)
C4 H4A 0.9700
C4 H4B 0.9700
C5 C6 1.505(5)
C5 H5A 0.9700
C5 H5B 0.9700
C7 C8 1.393(4)
C7 C30 1.401(4)
C8 C9 1.386(4)
C8 H8 0.9300
C9 C25 1.396(4)
C10 C11 1.510(5)
C11 C60 1.444(8)
C11 C70 1.838(19)
C11 H11A 0.9700
C11 H11B 0.9700
C22 C50 1.303(8)
C22 C40 1.500(4)
C22 C23 1.517(3)
C22 H22A 0.9700
C22 H22B 0.9700
C24 C30 1.378(4)
C24 C25 1.389(4)
C25 H25 0.9300
C28 C29 1.526(6)
C28 H28A 0.9700
C28 H28B 0.9700
C29 H29A 0.9700
C29 H29B 0.9700
C30 H30 0.9300
C40 C42 1.5407
C40 H40A 0.9700
C40 H40B 0.9700
C41 C42 1.4199
C41 C46 1.4200
C41 H41A 0.9700
C41 H41B 0.9700
C41 H51B 1.3913
C42 C43 1.4200
C42 H42 0.9800
C43 C45 1.4199
C43 H43A 0.9700
C43 H43B 0.9700
C45 C46 1.4200
C45 H45A 0.9700
C45 H45B 0.9700
C45 H54B 0.3087
C46 H46A 0.9700
C46 H46B 0.9700
C46 H54B 1.5159
C46 H55A 0.9936
C50 C52 1.5726
C50 H50A 0.9700
C50 H50B 0.9700
C51 C52 1.4200
C51 C55 1.4200
C51 H41A 0.7457
C51 H41B 1.3588
C51 H51A 0.9700
C51 H51B 0.9700
C52 C53 1.4200
C52 H41A 0.9100
C52 H41B 1.4440
C52 H52 0.9800
C53 C54 1.4200
C53 H53A 0.9700
C53 H53B 0.9700
C54 C55 1.4199
C54 H45B 1.0504
C54 H46B 1.4153
C54 H54A 0.9700
C54 H54B 0.9700
C55 H46A 1.4841
C55 H46B 0.2716
C55 H55A 0.9700
C55 H55B 0.9700
C60 C61 1.325(13)
C60 H60A 0.9700
C60 H60B 0.9700
C61 C65 1.356(15)
C61 C62 1.455(13)
C61 H61 0.9800
C62 C63 1.53(2)
C62 H62A 0.9700
C62 H62B 0.9700
C63 C64 1.460(18)
C63 H63A 0.9700
C63 H63B 0.9700
C64 C65 1.587(19)
C64 H64A 0.9700
C64 H64B 0.9700
C65 H65A 0.9700
C65 H65B 0.9700
C70 C71 1.556(17)
C70 H70A 0.9700
C70 H70B 0.9700
C71 C75 0.74(3)
C71 C72 1.54(4)
C71 H71 0.9800
C72 C73 1.51(5)
C72 H72A 0.9700
C72 H72B 0.9700
C73 C74 1.528(19)
C73 H73A 0.9700
C73 H73B 0.9700
C74 C75 1.47(3)
C74 H74A 0.9700
C74 H74B 0.9700
C75 H75A 0.9700
C75 H75B 0.9700
